data_1529028
loop_
_publ_author_name
'Yang, S.'
'Li, G.'
'Tian, S.'
'Liao, F.'
'Lin, J.'

_publ_section_title
;
 An open-framework three-dimensional indium oxalate: [In (O H) (C2 O4) (H2
 O)]3.H2 O
;
_journal_name_full 'Journal of Solid State Chemistry'
_journal_page_first 3703
_journal_page_last 3707
_journal_volume 178
_journal_year 2005
_chemical_formula_sum 'C6 H11 In3 O19'
_chemical_name_systematic '(In (O H) (C2 O4) (H2 O))3 (H2 O)'
_space_group_IT_number 161
_symmetry_space_group_name_Hall 'R 3 -2"c'
_symmetry_space_group_name_H-M 'R 3 c :H'
_cell_angle_alpha 90
_cell_angle_beta 90
_cell_angle_gamma 120
_cell_formula_units_Z 6
_cell_length_a 18.668
_cell_length_b 18.668
_cell_length_c 7.953
_cell_volume 2400.254
_citation_journal_id_ASTM JSSCBI
_cod_data_source_file Yang_JSSCBI_2005_711.cif
_cod_data_source_block C6H11In3O19
_cod_database_code 1529028

loop_
_symmetry_equiv_pos_as_xyz
x,y,z
-y,x-y,z
-x+y,-x,z
-y,-x,z+1/2
x,x-y,z+1/2
-x+y,y,z+1/2
x+2/3,y+1/3,z+1/3
-y+2/3,x-y+1/3,z+1/3
-x+y+2/3,-x+1/3,z+1/3
-y+2/3,-x+1/3,z+5/6
x+2/3,x-y+1/3,z+5/6
-x+y+2/3,y+1/3,z+5/6
x+1/3,y+2/3,z+2/3
-y+1/3,x-y+2/3,z+2/3
-x+y+1/3,-x+2/3,z+2/3
-y+1/3,-x+2/3,z+7/6
x+1/3,x-y+2/3,z+7/6
-x+y+1/3,y+2/3,z+7/6

loop_
_atom_site_label
_atom_site_type_symbol
_atom_site_fract_x
_atom_site_fract_y
_atom_site_fract_z
_atom_site_occupancy
_atom_site_U_iso_or_equiv
C2 C+3 0.383 0.483 0.0378 1 0.0
O2 O-2 0.4093 0.3697 0.046 1 0.0
O5 O-2 0.6634 0.4941 0.1755 1 0.0
In1 In+3 0.53578 0.46928 0.1146 1 0.0
O1 O-2 0.5 0.4306 0.3595 1 0.0
O8 O-2 0.6667 0.3333 -0.026 0.5 0.0
H4 H+1 0.6811 0.3692 -0.0982 0.66666 0.0
O4 O-2 0.6121 0.6042 0.1784 1 0.0
C1 C+3 0.3539 0.3899 0.0326 1 0.0
H3 H+1 0.5643 0.3385 0.1531 1 0.0
H2 H+1 0.503 0.3072 0.1294 1 0.0
O7 O-2 0.6667 0.3333 -0.171 0.5 0.0
H1 H+1 0.4518 0.3928 0.3598 1 0.0
O3 O-2 0.4556 0.5305 0.0804 1 0.0
O6 O-2 0.5388 0.3489 0.0826 1 0.0
